data_4085216
loop_
_publ_author_name
'Brill, Marcel'
'Rominger, Frank'
'Hofmann, Peter'

_publ_section_title
;
 1,2-Bis(di-tert-butylphosphino)imidazole (dtbpi): A Versatile
 Imidazole-Based, Rigid, Bulky Bisphosphine Ligand for Transition Metals
;
_journal_issue 2
_journal_name_full Organometallics
_journal_page_first 506
_journal_paper_doi 10.1021/om501145b
_journal_volume 34
_journal_year 2015
_chemical_formula_sum 'C59 H61 B2 Cl2 F28 N2 P2 Rh'
_chemical_formula_weight 1587.46
_chemical_name_common '11 in manuscript'
_chemical_name_systematic
; 
 ? 
;
_space_group_crystal_system triclinic
_space_group_IT_number 2
_space_group_name_Hall '-P 1'
_space_group_name_H-M_alt 'P -1'
_symmetry_space_group_name_Hall '-P 1'
_symmetry_space_group_name_H-M 'P -1'
_atom_sites_solution_hydrogens geom
_audit_creation_method SHELXL-2013
_cell_angle_alpha 73.5310(11)
_cell_angle_beta 83.6745(11)
_cell_angle_gamma 80.2522(11)
_cell_formula_units_Z 2
_cell_length_a 10.3228(7)
_cell_length_b 17.8177(12)
_cell_length_c 19.0426(13)
_cell_measurement_reflns_used 9936
_cell_measurement_temperature 200(2)
_cell_measurement_theta_max 29.14
_cell_measurement_theta_min 2.19
_cell_volume 3303.1(4)
_computing_cell_refinement 'Bruker SAINT'
_computing_data_collection 'Bruker APEX2'
_computing_data_reduction 'Bruker SAINT'
_computing_molecular_graphics 'Bruker SHELXTL'
_computing_publication_material 'Bruker SHELXTL'
_computing_structure_refinement 'SHELXL-2013 (Sheldrick, 2013)'
_computing_structure_solution 'SHELXS-97 (Sheldrick 2008)'
_diffrn_ambient_temperature 200(2)
_diffrn_measured_fraction_theta_full 0.999
_diffrn_measured_fraction_theta_max 0.998
_diffrn_measurement_device_type 'Bruker APEX-II CCD'
_diffrn_measurement_method '\f and \w scans'
_diffrn_radiation_type MoK\a
_diffrn_radiation_wavelength 0.71073
_diffrn_reflns_av_R_equivalents 0.0383
_diffrn_reflns_av_unetI/netI 0.0462
_diffrn_reflns_Laue_measured_fraction_full 0.999
_diffrn_reflns_Laue_measured_fraction_max 0.998
_diffrn_reflns_limit_h_max 13
_diffrn_reflns_limit_h_min -13
_diffrn_reflns_limit_k_max 24
_diffrn_reflns_limit_k_min -23
_diffrn_reflns_limit_l_max 25
_diffrn_reflns_limit_l_min -25
_diffrn_reflns_number 48492
_diffrn_reflns_point_group_measured_fraction_full 0.999
_diffrn_reflns_point_group_measured_fraction_max 0.998
_diffrn_reflns_theta_full 25.242
_diffrn_reflns_theta_max 28.700
_diffrn_reflns_theta_min 1.117
_exptl_absorpt_coefficient_mu 0.507
_exptl_absorpt_correction_T_max 0.9562
_exptl_absorpt_correction_T_min 0.8779
_exptl_absorpt_correction_type multi-scan
_exptl_absorpt_process_details
;
Sheldrick, G. M. (2008). <i>SADABS</i>. University of G\"ottingen,             Germany.
;
_exptl_crystal_colour orange
_exptl_crystal_density_diffrn 1.596
_exptl_crystal_description polyhedron
_exptl_crystal_F_000 1600
_exptl_crystal_size_max 0.180
_exptl_crystal_size_mid 0.160
_exptl_crystal_size_min 0.150
_refine_diff_density_max 0.858
_refine_diff_density_min -0.565
_refine_diff_density_rms 0.075
_refine_ls_extinction_method none
_refine_ls_goodness_of_fit_ref 1.023
_refine_ls_hydrogen_treatment constr
_refine_ls_matrix_type full
_refine_ls_number_parameters 946
_refine_ls_number_reflns 17015
_refine_ls_number_restraints 2342
_refine_ls_restrained_S_all 1.127
_refine_ls_R_factor_all 0.0623
_refine_ls_R_factor_gt 0.0459
_refine_ls_shift/su_max 0.003
_refine_ls_shift/su_mean 0.000
_refine_ls_structure_factor_coef Fsqd
_refine_ls_weighting_details 'w=1/[\s^2^(Fo^2^)+(0.0488P)^2^+2.8951P] where P=(Fo^2^+2Fc^2^)/3'
_refine_ls_weighting_scheme calc
_refine_ls_wR_factor_gt 0.1054
_refine_ls_wR_factor_ref 0.1155
_reflns_Friedel_coverage 0.000
_reflns_number_gt 13424
_reflns_number_total 17015
_reflns_threshold_expression 'I > 2\s(I)'
_cod_data_source_file om501145b_si_002.cif
_cod_data_source_block mbi40
_cod_depositor_comments 'Adding full bibliography for 4085206--4085216.cif.'
_cod_database_code 4085216
_shelx_space_group_comment
; 
The symmetry employed for this shelxl refinement is uniquely defined 
by the following loop, which should always be used as a source of 
symmetry information in preference to the above space-group names. 
They are only intended as comments. 
;
_shelx_estimated_absorpt_t_min 0.914
_shelx_estimated_absorpt_t_max 0.928
_shelxl_version_number 2013-3

loop_
_space_group_symop_operation_xyz
'x, y, z'
'-x, -y, -z'

loop_
_atom_site_label
_atom_site_type_symbol
_atom_site_fract_x
_atom_site_fract_y
_atom_site_fract_z
_atom_site_U_iso_or_equiv
_atom_site_adp_type
_atom_site_occupancy
_atom_site_site_symmetry_order
_atom_site_calc_flag
_atom_site_refinement_flags_posn
_atom_site_refinement_flags_adp
_atom_site_refinement_flags_occupancy
_atom_site_disorder_assembly
_atom_site_disorder_group
Rh1 Rh 0.60393(2) 0.72395(2) 0.70688(2) 0.02244(6) Uani 1 1 d . U . . .
P1 P 0.77775(6) 0.75826(4) 0.62090(3) 0.02317(13) Uani 1 1 d . U . . .
P2 P 0.62095(6) 0.83151(4) 0.74968(3) 0.02189(13) Uani 1 1 d . U . . .
C1 C 0.8154(2) 0.84833(14) 0.63788(13) 0.0233(5) Uani 1 1 d . U . . .
N2 N 0.7549(2) 0.87503(12) 0.69497(11) 0.0243(4) Uani 1 1 d . U . . .
C3 C 0.8064(3) 0.94207(16) 0.69485(15) 0.0314(6) Uani 1 1 d . U . . .
H3 H 0.7806 0.9735 0.7282 0.038 Uiso 1 1 calc R U . . .
C4 C 0.8995(3) 0.95469(16) 0.63912(15) 0.0339(6) Uani 1 1 d . U . . .
H4 H 0.9525 0.9959 0.6262 0.041 Uiso 1 1 calc R U . . .
N5 N 0.9029(2) 0.89657(13) 0.60481(12) 0.0294(5) Uani 1 1 d . U . . .
H5 H 0.9554 0.8916 0.5662 0.035 Uiso 1 1 calc R U . . .
C11 C 0.7483(3) 0.78680(17) 0.52047(14) 0.0320(6) Uani 1 1 d . U . . .
C12 C 0.6168(3) 0.84230(19) 0.51106(16) 0.0417(7) Uani 1 1 d . U . . .
H12A H 0.5908 0.8526 0.4608 0.063 Uiso 1 1 calc R U . . .
H12B H 0.6265 0.8923 0.5205 0.063 Uiso 1 1 calc R U . . .
H12C H 0.5490 0.8175 0.5459 0.063 Uiso 1 1 calc R U . . .
C13 C 0.8520(3) 0.8297(2) 0.46726(15) 0.0453(8) Uani 1 1 d . U . . .
H13A H 0.8303 0.8374 0.4166 0.068 Uiso 1 1 calc R U . . .
H13B H 0.9390 0.7978 0.4752 0.068 Uiso 1 1 calc R U . . .
H13C H 0.8529 0.8812 0.4760 0.068 Uiso 1 1 calc R U . . .
C14 C 0.7370(4) 0.7101(2) 0.50081(17) 0.0463(8) Uani 1 1 d . U . . .
H14A H 0.7085 0.7232 0.4508 0.069 Uiso 1 1 calc R U . . .
H14B H 0.6724 0.6817 0.5353 0.069 Uiso 1 1 calc R U . . .
H14C H 0.8230 0.6765 0.5038 0.069 Uiso 1 1 calc R U . . .
C15 C 0.9374(3) 0.68756(16) 0.64320(15) 0.0329(6) Uani 1 1 d . U . . .
C16 C 1.0503(3) 0.7018(2) 0.58431(19) 0.0481(8) Uani 1 1 d . U . . .
H16A H 1.1295 0.6651 0.6015 0.072 Uiso 1 1 calc R U . . .
H16B H 1.0678 0.7563 0.5744 0.072 Uiso 1 1 calc R U . . .
H16C H 1.0260 0.6931 0.5392 0.072 Uiso 1 1 calc R U . . .
C17 C 0.9092(3) 0.60255(18) 0.6584(2) 0.0525(9) Uani 1 1 d . U . . .
H17A H 0.9904 0.5657 0.6712 0.079 Uiso 1 1 calc R U . . .
H17B H 0.8768 0.5955 0.6146 0.079 Uiso 1 1 calc R U . . .
H17C H 0.8424 0.5920 0.6994 0.079 Uiso 1 1 calc R U . . .
C18 C 0.9797(3) 0.6968(2) 0.71477(17) 0.0454(7) Uani 1 1 d . U . . .
H18A H 1.0543 0.6560 0.7321 0.068 Uiso 1 1 calc R U . . .
H18B H 0.9059 0.6910 0.7520 0.068 Uiso 1 1 calc R U . . .
H18C H 1.0060 0.7492 0.7058 0.068 Uiso 1 1 calc R U . . .
C21 C 0.4815(3) 0.91659(15) 0.72616(15) 0.0325(6) Uani 1 1 d . U . . .
C22 C 0.4904(3) 0.95081(19) 0.64246(16) 0.0434(7) Uani 1 1 d . U . . .
H22A H 0.4128 0.9902 0.6277 0.065 Uiso 1 1 calc R U . . .
H22B H 0.4939 0.9081 0.6189 0.065 Uiso 1 1 calc R U . . .
H22C H 0.5702 0.9759 0.6273 0.065 Uiso 1 1 calc R U . . .
C23 C 0.3501(3) 0.88379(18) 0.74695(19) 0.0432(7) Uani 1 1 d . U . . .
H23A H 0.2771 0.9272 0.7342 0.065 Uiso 1 1 calc R U . . .
H23B H 0.3430 0.8585 0.7998 0.065 Uiso 1 1 calc R U . . .
H23C H 0.3463 0.8448 0.7201 0.065 Uiso 1 1 calc R U . . .
C24 C 0.4806(3) 0.98321(17) 0.76258(19) 0.0476(8) Uani 1 1 d . U . . .
H24A H 0.4075 1.0253 0.7456 0.071 Uiso 1 1 calc R U . . .
H24B H 0.5641 1.0046 0.7494 0.071 Uiso 1 1 calc R U . . .
H24C H 0.4696 0.9623 0.8160 0.071 Uiso 1 1 calc R U . . .
C25 C 0.6670(3) 0.81252(15) 0.84688(13) 0.0292(5) Uani 1 1 d . U . . .
C26 C 0.7260(4) 0.87700(19) 0.86603(16) 0.0440(7) Uani 1 1 d . U . . .
H26A H 0.7381 0.8619 0.9188 0.066 Uiso 1 1 calc R U . . .
H26B H 0.6664 0.9271 0.8529 0.066 Uiso 1 1 calc R U . . .
H26C H 0.8114 0.8833 0.8387 0.066 Uiso 1 1 calc R U . . .
C27 C 0.7683(3) 0.73692(17) 0.86378(16) 0.0385(6) Uani 1 1 d . U . . .
H27A H 0.7808 0.7194 0.9165 0.058 Uiso 1 1 calc R U . . .
H27B H 0.8523 0.7478 0.8366 0.058 Uiso 1 1 calc R U . . .
H27C H 0.7362 0.6953 0.8490 0.058 Uiso 1 1 calc R U . . .
C28 C 0.5410(3) 0.79567(19) 0.89624(15) 0.0402(7) Uani 1 1 d . U . . .
H28A H 0.5626 0.7773 0.9477 0.060 Uiso 1 1 calc R U . . .
H28B H 0.5030 0.7548 0.8836 0.060 Uiso 1 1 calc R U . . .
H28C H 0.4771 0.8442 0.8888 0.060 Uiso 1 1 calc R U . . .
C31 C 0.4253(3) 0.68937(17) 0.77576(15) 0.0337(6) Uani 1 1 d . U . . .
H31 H 0.3742 0.7212 0.8079 0.040 Uiso 1 1 calc R U . . .
C32 C 0.5271(3) 0.63059(16) 0.79913(15) 0.0331(6) Uani 1 1 d . U . . .
H32 H 0.5580 0.6162 0.8498 0.040 Uiso 1 1 calc R U . . .
C33 C 0.5298(3) 0.56983(17) 0.75593(17) 0.0412(7) Uani 1 1 d . U . . .
H33 H 0.5793 0.5159 0.7762 0.049 Uiso 1 1 calc R U . . .
C34 C 0.5732(3) 0.61577(17) 0.67812(16) 0.0374(6) Uani 1 1 d . U . . .
H34 H 0.6356 0.5911 0.6442 0.045 Uiso 1 1 calc R U . . .
C35 C 0.4713(3) 0.67510(19) 0.65434(16) 0.0409(7) Uani 1 1 d . U . . .
H35 H 0.4523 0.6969 0.6014 0.049 Uiso 1 1 calc R U . . .
C36 C 0.3633(3) 0.6669(2) 0.71618(18) 0.0457(7) Uani 1 1 d . U . . .
H36 H 0.2727 0.6941 0.7033 0.055 Uiso 1 1 calc R U . . .
C37 C 0.3812(3) 0.5757(2) 0.74788(19) 0.0510(8) Uani 1 1 d . U . . .
H37A H 0.3306 0.5584 0.7954 0.061 Uiso 1 1 calc R U . . .
H37B H 0.3619 0.5479 0.7129 0.061 Uiso 1 1 calc R U . . .
B1 B 1.2010(3) 0.27972(15) 0.83923(14) 0.0227(5) Uani 1 1 d D U . . .
C41 C 1.1910(2) 0.18675(14) 0.84686(13) 0.0242(5) Uani 1 1 d D U . . .
C42 C 1.2378(3) 0.12672(15) 0.90770(14) 0.0302(5) Uani 1 1 d D U . . .
H42 H 1.2854 0.1400 0.9414 0.036 Uiso 1 1 calc R U . . .
C43 C 1.2174(3) 0.04869(16) 0.92081(15) 0.0377(6) Uani 1 1 d D U . . .
C44 C 1.1490(3) 0.02663(17) 0.87312(16) 0.0387(6) Uani 1 1 d D U . . .
H44 H 1.1327 -0.0264 0.8826 0.046 Uiso 1 1 calc R U . . .
C45 C 1.1053(3) 0.08341(16) 0.81176(15) 0.0338(6) Uani 1 1 d D U . . .
C46 C 1.1264(3) 0.16149(16) 0.79878(14) 0.0291(5) Uani 1 1 d D U . . .
H46 H 1.0957 0.1991 0.7555 0.035 Uiso 1 1 calc R U . . .
C47 C 1.2625(4) -0.01188(19) 0.9887(2) 0.0606(10) Uani 1 1 d D U . . .
F41 F 1.3644(6) 0.0066(3) 1.0176(3) 0.0904(19) Uani 0.678(8) 1 d D U P A 1
F42 F 1.2994(8) -0.0825(2) 0.9833(3) 0.091(2) Uani 0.678(8) 1 d D U P A 1
F43 F 1.1725(6) -0.0123(4) 1.0455(2) 0.105(2) Uani 0.678(8) 1 d D U P A 1
C48 C 1.0328(3) 0.06124(19) 0.75868(18) 0.0464(7) Uani 1 1 d D U . . .
F44 F 1.1107(10) 0.0600(5) 0.6977(4) 0.0544(19) Uani 0.539(14) 1 d D U P B 1
F45 F 0.9241(7) 0.1005(7) 0.7448(7) 0.093(3) Uani 0.539(14) 1 d D U P B 1
F46 F 1.0222(10) -0.0195(3) 0.7834(3) 0.069(2) Uani 0.539(14) 1 d D U P B 1
C51 C 1.1802(2) 0.33442(14) 0.75476(12) 0.0240(5) Uani 1 1 d D U . . .
C52 C 1.0571(3) 0.34818(15) 0.72528(13) 0.0286(5) Uani 1 1 d D U . . .
H52 H 0.9861 0.3258 0.7553 0.034 Uiso 1 1 calc R U . . .
C53 C 1.0347(3) 0.39312(16) 0.65416(14) 0.0326(6) Uani 1 1 d D U . . .
C54 C 1.1342(3) 0.42900(16) 0.60928(14) 0.0349(6) Uani 1 1 d D U . . .
H54 H 1.1193 0.4602 0.5606 0.042 Uiso 1 1 calc R U . . .
C55 C 1.2563(3) 0.41821(15) 0.63734(14) 0.0309(6) Uani 1 1 d D U . . .
C56 C 1.2796(3) 0.37145(14) 0.70794(13) 0.0270(5) Uani 1 1 d D U . . .
H56 H 1.3650 0.3643 0.7251 0.032 Uiso 1 1 calc R U . . .
C57 C 0.9022(3) 0.4004(2) 0.62588(17) 0.0500(8) Uani 1 1 d D U . . .
F51 F 0.8856(3) 0.4545(2) 0.56328(14) 0.1202(13) Uani 1 1 d D U . . .
F52 F 0.8792(3) 0.33301(17) 0.61813(17) 0.0952(9) Uani 1 1 d D U . . .
F53 F 0.8044(2) 0.41992(18) 0.67133(15) 0.0867(8) Uani 1 1 d D U . . .
C58 C 1.3615(3) 0.46042(18) 0.58938(16) 0.0419(7) Uani 1 1 d D U . . .
F54 F 1.3307(2) 0.53884(11) 0.57620(13) 0.0696(6) Uani 1 1 d D U . . .
F55 F 1.3803(2) 0.44593(14) 0.52388(10) 0.0671(6) Uani 1 1 d D U . . .
F56 F 1.4774(2) 0.44260(14) 0.61875(12) 0.0685(6) Uani 1 1 d D U . . .
C61 C 1.3442(2) 0.28873(14) 0.86319(12) 0.0227(5) Uani 1 1 d D U . . .
C62 C 1.4609(2) 0.24417(15) 0.84314(13) 0.0267(5) Uani 1 1 d D U . . .
H62 H 1.4554 0.2044 0.8198 0.032 Uiso 1 1 calc R U . . .
C63 C 1.5842(2) 0.25653(15) 0.85646(14) 0.0291(5) Uani 1 1 d D U . . .
C64 C 1.5980(3) 0.31328(16) 0.89075(14) 0.0312(5) Uani 1 1 d D U . . .
H64 H 1.6825 0.3216 0.8998 0.037 Uiso 1 1 calc R U . . .
C65 C 1.4843(3) 0.35762(15) 0.91150(14) 0.0295(5) Uani 1 1 d D U . . .
C66 C 1.3606(2) 0.34528(14) 0.89854(13) 0.0252(5) Uani 1 1 d D U . . .
H66 H 1.2847 0.3762 0.9142 0.030 Uiso 1 1 calc R U . . .
C67 C 1.7055(3) 0.21034(19) 0.82991(17) 0.0419(7) Uani 1 1 d D U . . .
F61 F 1.68821(19) 0.13757(12) 0.83149(13) 0.0620(6) Uani 1 1 d D U . . .
F62 F 1.7423(2) 0.24456(14) 0.76037(11) 0.0690(6) Uani 1 1 d D U . . .
F63 F 1.80874(19) 0.20257(15) 0.86878(14) 0.0726(7) Uani 1 1 d D U . . .
C68 C 1.4941(3) 0.41847(18) 0.95018(16) 0.0398(7) Uani 1 1 d D U . . .
F64 F 1.6035(2) 0.45184(13) 0.92931(14) 0.0697(6) Uani 1 1 d D U . . .
F65 F 1.3992(2) 0.48102(12) 0.93399(13) 0.0657(6) Uani 1 1 d D U . . .
F66 F 1.4880(4) 0.39187(14) 1.02078(11) 0.1099(12) Uani 1 1 d D U . . .
C71 C 1.0838(2) 0.31350(14) 0.89296(12) 0.0228(5) Uani 1 1 d D U . . .
C72 C 1.0394(2) 0.39453(14) 0.87939(13) 0.0253(5) Uani 1 1 d D U . . .
H72 H 1.0733 0.4293 0.8363 0.030 Uiso 1 1 calc R U . . .
C73 C 0.9480(2) 0.42661(14) 0.92595(13) 0.0264(5) Uani 1 1 d D U . . .
C74 C 0.8944(2) 0.37853(15) 0.98883(14) 0.0283(5) Uani 1 1 d D U . . .
H74 H 0.8317 0.4001 1.0210 0.034 Uiso 1 1 calc R U . . .
C75 C 0.9349(2) 0.29785(15) 1.00346(13) 0.0264(5) Uani 1 1 d D U . . .
C76 C 1.0272(2) 0.26619(14) 0.95690(13) 0.0240(5) Uani 1 1 d D U . . .
H76 H 1.0529 0.2105 0.9688 0.029 Uiso 1 1 calc R U . . .
C77 C 0.9066(3) 0.51429(16) 0.90580(16) 0.0362(6) Uani 1 1 d D U . . .
F71 F 1.00775(19) 0.55460(10) 0.88160(11) 0.0523(5) Uani 1 1 d D U . . .
F72 F 0.8234(2) 0.53846(11) 0.85180(11) 0.0565(5) Uani 1 1 d D U . . .
F73 F 0.8462(2) 0.54064(11) 0.96167(11) 0.0623(6) Uani 1 1 d D U . . .
C78 C 0.8757(3) 0.24466(17) 1.07059(15) 0.0376(6) Uani 1 1 d D U . . .
F74 F 0.8687(3) 0.27203(14) 1.12988(11) 0.0795(7) Uani 1 1 d D U . . .
F75 F 0.7553(2) 0.23556(17) 1.06370(13) 0.0896(9) Uani 1 1 d D U . . .
F76 F 0.9430(2) 0.17318(12) 1.09105(13) 0.0778(8) Uani 1 1 d D U . . .
B2 B 0.2194(3) 0.9121(2) 0.53523(19) 0.0383(7) Uani 1 1 d D U . . .
F1 F 0.11131(16) 0.89788(12) 0.50303(9) 0.0464(4) Uani 1 1 d D U . . .
F2 F 0.2667(3) 0.84472(13) 0.58463(14) 0.0815(8) Uani 1 1 d D U . . .
F3 F 0.1754(2) 0.97054(16) 0.56843(18) 0.0916(9) Uani 1 1 d D U . . .
F4 F 0.3149(2) 0.93480(17) 0.48170(13) 0.0823(8) Uani 1 1 d D U . . .
C81 C 0.3420(8) 0.7962(4) 0.3911(3) 0.0670(17) Uani 0.837(6) 1 d D U P C 1
H81A H 0.3165 0.8428 0.4107 0.080 Uiso 0.837(6) 1 calc R U P C 1
H81B H 0.2721 0.7947 0.3601 0.080 Uiso 0.837(6) 1 calc R U P C 1
Cl1 Cl 0.4955(3) 0.80438(14) 0.33678(7) 0.0791(8) Uani 0.837(6) 1 d D U P C 1
Cl2 Cl 0.35785(19) 0.70961(11) 0.46409(9) 0.0632(5) Uani 0.837(6) 1 d D U P C 1
C81B C 0.316(6) 0.788(3) 0.413(3) 0.101(18) Uiso 0.163(6) 1 d . . P C 2
H81C H 0.2928 0.8173 0.4509 0.122 Uiso 0.163(6) 1 calc R U P C 2
H81D H 0.2346 0.7863 0.3914 0.122 Uiso 0.163(6) 1 calc R U P C 2
Cl1B Cl 0.4294(10) 0.8397(6) 0.3413(4) 0.067(3) Uiso 0.163(6) 1 d . . P C 2
Cl2B Cl 0.375(3) 0.7109(16) 0.4460(15) 0.186(10) Uiso 0.163(6) 1 d . . P C 2
F41B F 1.1810(14) -0.0680(6) 1.0093(6) 0.113(5) Uani 0.322(8) 1 d D U P A 2
F42B F 1.2778(17) 0.0101(5) 1.0407(5) 0.086(4) Uani 0.322(8) 1 d D U P A 2
F43B F 1.3800(12) -0.0508(9) 0.9708(6) 0.119(5) Uani 0.322(8) 1 d D U P A 2
F44B F 0.9384(12) 0.0192(8) 0.7883(3) 0.088(4) Uani 0.461(14) 1 d D U P B 2
F45B F 1.1019(10) 0.0353(7) 0.7078(6) 0.063(3) Uani 0.461(14) 1 d D U P B 2
F46B F 0.9564(8) 0.1285(5) 0.7125(5) 0.062(2) Uani 0.461(14) 1 d D U P B 2

loop_
_atom_site_aniso_label
_atom_site_aniso_U_11
_atom_site_aniso_U_22
_atom_site_aniso_U_33
_atom_site_aniso_U_23
_atom_site_aniso_U_13
_atom_site_aniso_U_12
Rh1 0.02027(10) 0.02547(10) 0.02249(10) -0.00635(7) 0.00118(7) -0.00775(7)
P1 0.0213(3) 0.0259(3) 0.0228(3) -0.0073(2) 0.0021(2) -0.0059(2)
P2 0.0200(3) 0.0233(3) 0.0217(3) -0.0053(2) 0.0022(2) -0.0048(2)
C1 0.0199(11) 0.0283(12) 0.0208(11) -0.0045(9) -0.0009(9) -0.0053(9)
N2 0.0229(10) 0.0269(10) 0.0238(10) -0.0063(8) 0.0005(8) -0.0083(8)
C3 0.0353(14) 0.0313(13) 0.0318(13) -0.0107(11) 0.0011(11) -0.0150(11)
C4 0.0353(15) 0.0358(14) 0.0350(14) -0.0099(11) 0.0001(11) -0.0185(12)
N5 0.0262(11) 0.0354(12) 0.0273(11) -0.0068(9) 0.0041(9) -0.0129(9)
C11 0.0360(14) 0.0418(15) 0.0201(11) -0.0095(10) 0.0028(10) -0.0122(11)
C12 0.0432(17) 0.0504(17) 0.0282(14) -0.0028(12) -0.0081(12) -0.0075(13)
C13 0.0488(18) 0.062(2) 0.0247(13) -0.0065(13) 0.0070(13) -0.0217(15)
C14 0.062(2) 0.0526(18) 0.0332(15) -0.0209(14) -0.0008(14) -0.0180(16)
C15 0.0232(13) 0.0325(13) 0.0385(14) -0.0075(11) 0.0041(11) 0.0007(10)
C16 0.0298(15) 0.0559(19) 0.0520(19) -0.0131(15) 0.0113(13) 0.0007(14)
C17 0.0460(19) 0.0326(15) 0.074(2) -0.0107(15) -0.0006(17) -0.0001(13)
C18 0.0305(15) 0.059(2) 0.0410(16) -0.0087(14) -0.0067(13) 0.0055(14)
C21 0.0277(13) 0.0264(12) 0.0364(14) -0.0028(10) 0.0030(11) 0.0024(10)
C22 0.0376(16) 0.0430(17) 0.0395(16) 0.0019(13) -0.0041(13) 0.0010(13)
C23 0.0250(14) 0.0396(16) 0.0567(19) -0.0061(14) 0.0042(13) 0.0020(12)
C24 0.0508(19) 0.0294(14) 0.058(2) -0.0121(14) 0.0032(15) 0.0040(13)
C25 0.0341(14) 0.0318(13) 0.0226(11) -0.0075(10) 0.0001(10) -0.0077(11)
C26 0.062(2) 0.0463(17) 0.0310(14) -0.0146(13) -0.0068(14) -0.0188(15)
C27 0.0396(16) 0.0424(16) 0.0331(14) -0.0091(12) -0.0103(12) -0.0017(12)
C28 0.0442(17) 0.0467(17) 0.0261(13) -0.0063(12) 0.0092(12) -0.0100(13)
C31 0.0266(13) 0.0372(14) 0.0362(14) -0.0059(11) 0.0066(11) -0.0142(11)
C32 0.0383(15) 0.0349(14) 0.0267(12) -0.0054(10) 0.0009(11) -0.0138(11)
C33 0.0526(18) 0.0309(14) 0.0417(16) -0.0076(12) -0.0004(13) -0.0159(13)
C34 0.0482(17) 0.0372(14) 0.0345(14) -0.0156(12) 0.0043(12) -0.0215(13)
C35 0.0438(17) 0.0539(18) 0.0299(14) -0.0070(12) -0.0054(12) -0.0259(14)
C36 0.0314(15) 0.0577(19) 0.0470(17) -0.0029(14) -0.0083(13) -0.0192(13)
C37 0.059(2) 0.0568(19) 0.0460(18) -0.0113(15) 0.0006(15) -0.0391(16)
B1 0.0240(13) 0.0253(12) 0.0190(12) -0.0057(10) -0.0002(10) -0.0053(10)
C41 0.0240(12) 0.0275(12) 0.0226(11) -0.0094(9) 0.0014(9) -0.0052(9)
C42 0.0394(15) 0.0273(12) 0.0267(12) -0.0105(10) -0.0029(11) -0.0062(11)
C43 0.0496(17) 0.0273(13) 0.0342(14) -0.0088(11) 0.0030(12) -0.0033(12)
C44 0.0485(17) 0.0313(14) 0.0418(15) -0.0181(12) 0.0098(13) -0.0150(12)
C45 0.0307(14) 0.0397(14) 0.0398(14) -0.0244(12) 0.0078(11) -0.0123(11)
C46 0.0254(13) 0.0350(13) 0.0297(13) -0.0135(10) 0.0035(10) -0.0075(10)
C47 0.097(3) 0.0300(15) 0.0501(19) -0.0047(14) -0.0102(18) -0.0032(16)
F41 0.113(4) 0.061(3) 0.084(4) 0.013(2) -0.051(3) -0.004(3)
F42 0.172(6) 0.0250(16) 0.068(3) -0.0129(17) -0.024(3) 0.019(2)
F43 0.107(4) 0.118(5) 0.047(2) 0.021(2) 0.017(2) 0.013(3)
C48 0.0433(17) 0.0545(18) 0.0569(18) -0.0360(15) 0.0011(14) -0.0168(14)
F44 0.083(4) 0.056(4) 0.033(2) -0.019(2) -0.002(2) -0.025(3)
F45 0.040(3) 0.132(7) 0.145(8) -0.108(6) -0.034(4) 0.022(4)
F46 0.097(6) 0.063(3) 0.065(3) -0.022(2) -0.015(3) -0.049(3)
C51 0.0272(12) 0.0253(11) 0.0195(11) -0.0062(9) 0.0003(9) -0.0050(9)
C52 0.0286(13) 0.0326(13) 0.0239(12) -0.0046(10) -0.0007(10) -0.0087(10)
C53 0.0382(15) 0.0355(14) 0.0243(12) -0.0058(10) -0.0063(11) -0.0069(11)
C54 0.0498(16) 0.0324(14) 0.0211(12) -0.0035(10) -0.0035(11) -0.0073(12)
C55 0.0404(15) 0.0274(12) 0.0238(12) -0.0060(10) 0.0064(10) -0.0088(11)
C56 0.0287(13) 0.0281(12) 0.0236(11) -0.0065(9) 0.0025(10) -0.0056(10)
C57 0.0495(19) 0.059(2) 0.0376(16) 0.0044(14) -0.0171(14) -0.0185(15)
F51 0.092(2) 0.164(3) 0.0723(16) 0.0642(18) -0.0588(15) -0.0620(19)
F52 0.0916(19) 0.0944(19) 0.122(2) -0.0383(17) -0.0490(17) -0.0326(15)
F53 0.0409(12) 0.127(2) 0.0866(17) -0.0205(16) -0.0218(12) 0.0002(13)
C58 0.0513(18) 0.0421(16) 0.0295(14) -0.0040(12) 0.0099(12) -0.0166(13)
F54 0.0851(16) 0.0398(11) 0.0743(15) -0.0011(10) 0.0233(12) -0.0256(10)
F55 0.0826(16) 0.0869(16) 0.0359(10) -0.0203(10) 0.0281(10) -0.0377(13)
F56 0.0492(12) 0.0893(16) 0.0562(12) 0.0056(11) 0.0072(10) -0.0304(11)
C61 0.0239(11) 0.0244(11) 0.0184(10) -0.0039(9) -0.0006(9) -0.0039(9)
C62 0.0279(12) 0.0293(12) 0.0234(12) -0.0080(10) -0.0009(10) -0.0044(10)
C63 0.0226(12) 0.0350(13) 0.0259(12) -0.0041(10) 0.0007(10) -0.0022(10)
C64 0.0235(12) 0.0408(14) 0.0294(13) -0.0066(11) -0.0033(10) -0.0089(11)
C65 0.0319(13) 0.0334(13) 0.0246(12) -0.0073(10) -0.0022(10) -0.0093(10)
C66 0.0256(12) 0.0277(12) 0.0224(11) -0.0066(9) 0.0004(9) -0.0056(9)
C67 0.0291(14) 0.0486(17) 0.0442(16) -0.0123(13) -0.0002(12) 0.0032(12)
F61 0.0450(11) 0.0473(11) 0.0912(16) -0.0265(11) 0.0039(11) 0.0082(9)
F62 0.0591(13) 0.0763(15) 0.0534(12) -0.0092(11) 0.0265(10) 0.0068(11)
F63 0.0290(10) 0.1014(18) 0.0944(17) -0.0468(14) -0.0177(11) 0.0152(11)
C68 0.0421(16) 0.0436(16) 0.0408(15) -0.0170(13) -0.0053(13) -0.0148(13)
F64 0.0563(13) 0.0710(14) 0.1029(18) -0.0456(13) -0.0002(12) -0.0322(11)
F65 0.0659(14) 0.0541(12) 0.0920(16) -0.0423(12) -0.0157(12) -0.0045(10)
F66 0.257(4) 0.0593(14) 0.0306(10) -0.0142(10) -0.0121(16) -0.0653(19)
C71 0.0208(11) 0.0270(11) 0.0219(11) -0.0065(9) -0.0026(9) -0.0065(9)
C72 0.0259(12) 0.0265(12) 0.0221(11) -0.0039(9) -0.0002(9) -0.0055(9)
C73 0.0238(12) 0.0259(12) 0.0285(12) -0.0060(9) -0.0047(10) -0.0015(9)
C74 0.0215(12) 0.0342(13) 0.0287(12) -0.0098(10) 0.0007(10) -0.0022(10)
C75 0.0222(12) 0.0322(12) 0.0242(11) -0.0055(10) 0.0007(9) -0.0076(10)
C76 0.0227(12) 0.0219(11) 0.0254(11) -0.0029(9) -0.0017(9) -0.0034(9)
C77 0.0367(15) 0.0298(13) 0.0379(15) -0.0068(11) 0.0015(12) 0.0001(11)
F71 0.0534(11) 0.0296(9) 0.0721(13) -0.0101(9) 0.0034(10) -0.0117(8)
F72 0.0591(12) 0.0379(10) 0.0648(13) -0.0011(9) -0.0258(10) 0.0068(9)
F73 0.0851(15) 0.0367(10) 0.0555(12) -0.0161(9) 0.0197(11) 0.0081(10)
C78 0.0334(15) 0.0408(15) 0.0335(14) -0.0040(12) 0.0103(11) -0.0093(12)
F74 0.121(2) 0.0813(16) 0.0359(11) -0.0138(11) 0.0299(12) -0.0406(15)
F75 0.0481(13) 0.129(2) 0.0730(15) 0.0230(15) 0.0002(11) -0.0520(14)
F76 0.0806(16) 0.0503(12) 0.0669(14) 0.0197(10) 0.0323(12) 0.0037(11)
B2 0.0255(15) 0.0415(17) 0.0441(18) -0.0066(14) 0.0027(13) -0.0066(13)
F1 0.0301(9) 0.0695(12) 0.0385(9) -0.0088(9) 0.0035(7) -0.0177(8)
F2 0.0981(19) 0.0573(13) 0.0838(17) 0.0080(12) -0.0456(15) -0.0179(13)
F3 0.0496(13) 0.0885(17) 0.165(3) -0.0843(19) 0.0097(15) -0.0119(12)
F4 0.0423(12) 0.132(2) 0.0680(15) -0.0109(14) 0.0123(11) -0.0392(13)
C81 0.088(4) 0.062(3) 0.043(3) -0.010(2) -0.007(3) 0.005(3)
Cl1 0.1052(16) 0.0958(14) 0.0416(6) -0.0168(6) -0.0011(7) -0.0347(13)
Cl2 0.0697(9) 0.0720(9) 0.0484(7) -0.0054(6) -0.0105(6) -0.0259(6)
F41B 0.182(9) 0.067(6) 0.079(7) 0.032(5) -0.039(6) -0.057(6)
F42B 0.179(12) 0.042(4) 0.037(4) -0.013(3) -0.033(6) 0.009(7)
F43B 0.145(7) 0.108(8) 0.074(6) -0.008(6) -0.037(5) 0.059(6)
F44B 0.092(6) 0.119(8) 0.077(4) -0.028(4) -0.006(4) -0.081(6)
F45B 0.058(4) 0.072(6) 0.073(5) -0.053(4) -0.027(3) 0.027(4)
F46B 0.048(4) 0.070(4) 0.085(5) -0.045(3) -0.028(3) 0.001(3)

loop_
_atom_type_symbol
_atom_type_description
_atom_type_scat_dispersion_real
_atom_type_scat_dispersion_imag
_atom_type_scat_source
C C 0.0033 0.0016 'International Tables Vol C Tables 4.2.6.8 and 6.1.1.4'
H H 0.0000 0.0000 'International Tables Vol C Tables 4.2.6.8 and 6.1.1.4'
B B 0.0013 0.0007 'International Tables Vol C Tables 4.2.6.8 and 6.1.1.4'
N N 0.0061 0.0033 'International Tables Vol C Tables 4.2.6.8 and 6.1.1.4'
F F 0.0171 0.0103 'International Tables Vol C Tables 4.2.6.8 and 6.1.1.4'
P P 0.1023 0.0942 'International Tables Vol C Tables 4.2.6.8 and 6.1.1.4'
Cl Cl 0.1484 0.1585 'International Tables Vol C Tables 4.2.6.8 and 6.1.1.4'
Rh Rh -1.1178 0.9187 'International Tables Vol C Tables 4.2.6.8 and 6.1.1.4'

loop_
_geom_angle_atom_site_label_1
_geom_angle_atom_site_label_2
_geom_angle_atom_site_label_3
_geom_angle
C35 Rh1 C31 65.45(11)
C35 Rh1 C34 36.16(12)
C31 Rh1 C34 76.70(11)
C35 Rh1 C32 76.54(10)
C31 Rh1 C32 35.82(10)
C34 Rh1 C32 64.60(10)
C35 Rh1 P2 143.04(9)
C31 Rh1 P2 96.96(8)
C34 Rh1 P2 173.21(8)
C32 Rh1 P2 108.81(7)
C35 Rh1 P1 106.76(8)
C31 Rh1 P1 172.05(8)
C34 Rh1 P1 97.98(8)
C32 Rh1 P1 146.64(8)
P2 Rh1 P1 88.58(2)
C1 P1 C11 104.89(11)
C1 P1 C15 101.97(12)
C11 P1 C15 112.40(13)
C1 P1 Rh1 103.28(8)
C11 P1 Rh1 119.07(9)
C15 P1 Rh1 112.85(9)
N2 P2 C25 104.05(11)
N2 P2 C21 100.76(11)
C25 P2 C21 111.35(12)
N2 P2 Rh1 104.94(7)
C25 P2 Rh1 118.57(8)
C21 P2 Rh1 114.63(9)
N5 C1 N2 106.9(2)
N5 C1 P1 131.63(19)
N2 C1 P1 121.38(17)
C1 N2 C3 108.0(2)
C1 N2 P2 121.41(17)
C3 N2 P2 130.23(18)
C4 C3 N2 107.9(2)
C4 C3 H3 126.0
N2 C3 H3 126.0
C3 C4 N5 106.5(2)
C3 C4 H4 126.7
N5 C4 H4 126.7
C1 N5 C4 110.6(2)
C1 N5 H5 124.7
C4 N5 H5 124.7
C12 C11 C13 107.4(2)
C12 C11 C14 110.0(3)
C13 C11 C14 109.0(2)
C12 C11 P1 106.54(18)
C13 C11 P1 116.8(2)
C14 C11 P1 106.87(19)
C11 C12 H12A 109.5
C11 C12 H12B 109.5
H12A C12 H12B 109.5
C11 C12 H12C 109.5
H12A C12 H12C 109.5
H12B C12 H12C 109.5
C11 C13 H13A 109.5
C11 C13 H13B 109.5
H13A C13 H13B 109.5
C11 C13 H13C 109.5
H13A C13 H13C 109.5
H13B C13 H13C 109.5
C11 C14 H14A 109.5
C11 C14 H14B 109.5
H14A C14 H14B 109.5
C11 C14 H14C 109.5
H14A C14 H14C 109.5
H14B C14 H14C 109.5
C16 C15 C17 109.6(3)
C16 C15 C18 108.9(3)
C17 C15 C18 107.4(3)
C16 C15 P1 115.0(2)
C17 C15 P1 108.9(2)
C18 C15 P1 106.79(19)
C15 C16 H16A 109.5
C15 C16 H16B 109.5
H16A C16 H16B 109.5
C15 C16 H16C 109.5
H16A C16 H16C 109.5
H16B C16 H16C 109.5
C15 C17 H17A 109.5
C15 C17 H17B 109.5
H17A C17 H17B 109.5
C15 C17 H17C 109.5
H17A C17 H17C 109.5
H17B C17 H17C 109.5
C15 C18 H18A 109.5
C15 C18 H18B 109.5
H18A C18 H18B 109.5
C15 C18 H18C 109.5
H18A C18 H18C 109.5
H18B C18 H18C 109.5
C24 C21 C22 109.2(2)
C24 C21 C23 108.9(2)
C22 C21 C23 106.9(3)
C24 C21 P2 115.4(2)
C22 C21 P2 107.32(19)
C23 C21 P2 108.69(18)
C21 C22 H22A 109.5
C21 C22 H22B 109.5
H22A C22 H22B 109.5
C21 C22 H22C 109.5
H22A C22 H22C 109.5
H22B C22 H22C 109.5
C21 C23 H23A 109.5
C21 C23 H23B 109.5
H23A C23 H23B 109.5
C21 C23 H23C 109.5
H23A C23 H23C 109.5
H23B C23 H23C 109.5
C21 C24 H24A 109.5
C21 C24 H24B 109.5
H24A C24 H24B 109.5
C21 C24 H24C 109.5
H24A C24 H24C 109.5
H24B C24 H24C 109.5
C26 C25 C27 107.3(2)
C26 C25 C28 109.7(2)
C27 C25 C28 108.1(2)
C26 C25 P2 117.76(19)
C27 C25 P2 107.53(18)
C28 C25 P2 106.23(19)
C25 C26 H26A 109.5
C25 C26 H26B 109.5
H26A C26 H26B 109.5
C25 C26 H26C 109.5
H26A C26 H26C 109.5
H26B C26 H26C 109.5
C25 C27 H27A 109.5
C25 C27 H27B 109.5
H27A C27 H27B 109.5
C25 C27 H27C 109.5
H27A C27 H27C 109.5
H27B C27 H27C 109.5
C25 C28 H28A 109.5
C25 C28 H28B 109.5
H28A C28 H28B 109.5
C25 C28 H28C 109.5
H28A C28 H28C 109.5
H28B C28 H28C 109.5
C32 C31 C36 106.4(3)
C32 C31 Rh1 72.74(16)
C36 C31 Rh1 95.37(18)
C32 C31 H31 123.1
C36 C31 H31 123.1
Rh1 C31 H31 123.1
C31 C32 C33 107.1(3)
C31 C32 Rh1 71.45(15)
C33 C32 Rh1 96.68(17)
C31 C32 H32 122.8
C33 C32 H32 122.8
Rh1 C32 H32 122.8
C32 C33 C34 101.9(2)
C32 C33 C37 100.0(3)
C34 C33 C37 100.1(3)
C32 C33 H33 117.2
C34 C33 H33 117.2
C37 C33 H33 117.2
C35 C34 C33 106.5(3)
C35 C34 Rh1 70.79(17)
C33 C34 Rh1 96.57(17)
C35 C34 H34 123.2
C33 C34 H34 123.2
Rh1 C34 H34 123.2
C34 C35 C36 106.8(3)
C34 C35 Rh1 73.05(16)
C36 C35 Rh1 96.33(18)
C34 C35 H35 122.7
C36 C35 H35 122.7
Rh1 C35 H35 122.7
C35 C36 C31 102.4(2)
C35 C36 C37 100.4(3)
C31 C36 C37 99.6(2)
C35 C36 H36 117.1
C31 C36 H36 117.1
C37 C36 H36 117.1
C33 C37 C36 93.3(2)
C33 C37 H37A 113.0
C36 C37 H37A 113.0
C33 C37 H37B 113.0
C36 C37 H37B 113.0
H37A C37 H37B 110.4
C61 B1 C41 110.86(19)
C61 B1 C51 108.98(19)
C41 B1 C51 111.14(19)
C61 B1 C71 108.99(18)
C41 B1 C71 109.07(19)
C51 B1 C71 107.73(19)
C46 C41 C42 114.8(2)
C46 C41 B1 124.1(2)
C42 C41 B1 120.9(2)
C43 C42 C41 122.7(2)
C43 C42 H42 118.6
C41 C42 H42 118.6
C44 C43 C42 120.6(3)
C44 C43 C47 118.8(3)
C42 C43 C47 120.5(3)
C45 C44 C43 118.2(2)
C45 C44 H44 120.9
C43 C44 H44 120.9
C44 C45 C46 120.9(2)
C44 C45 C48 119.5(3)
C46 C45 C48 119.6(3)
C45 C46 C41 122.7(3)
C45 C46 H46 118.6
C41 C46 H46 118.6
F42 C47 F43 110.0(4)
F42B C47 F43B 106.6(9)
F42B C47 F41B 109.4(8)
F43B C47 F41B 104.6(9)
F42 C47 F41 105.5(5)
F43 C47 F41 98.4(4)
F42B C47 C43 118.3(5)
F42 C47 C43 116.5(3)
F43 C47 C43 111.4(3)
F43B C47 C43 107.3(5)
F41B C47 C43 109.7(5)
F41 C47 C43 113.4(3)
F45B C48 F44B 112.0(6)
F45 C48 F44 112.0(7)
F45 C48 F46 110.4(5)
F44 C48 F46 98.4(4)
F45B C48 F46B 98.0(6)
F44B C48 F46B 99.1(5)
F45 C48 C45 115.6(4)
F45B C48 C45 117.3(6)
F44B C48 C45 115.1(4)
F44 C48 C45 109.6(5)
F46 C48 C45 109.5(3)
F46B C48 C45 112.5(4)
C52 C51 C56 115.4(2)
C52 C51 B1 120.5(2)
C56 C51 B1 124.1(2)
C53 C52 C51 122.8(2)
C53 C52 H52 118.6
C51 C52 H52 118.6
C54 C53 C52 120.5(2)
C54 C53 C57 120.4(2)
C52 C53 C57 119.0(2)
C53 C54 C55 118.1(2)
C53 C54 H54 120.9
C55 C54 H54 120.9
C54 C55 C56 121.3(2)
C54 C55 C58 117.6(2)
C56 C55 C58 121.1(3)
C55 C56 C51 121.8(2)
C55 C56 H56 119.1
C51 C56 H56 119.1
F51 C57 F52 108.4(3)
F51 C57 F53 105.5(3)
F52 C57 F53 104.3(3)
F51 C57 C53 113.2(3)
F52 C57 C53 112.0(3)
F53 C57 C53 112.8(3)
F56 C58 F55 107.4(3)
F56 C58 F54 105.5(3)
F55 C58 F54 105.9(2)
F56 C58 C55 113.4(2)
F55 C58 C55 112.5(3)
F54 C58 C55 111.6(3)
C66 C61 C62 115.5(2)
C66 C61 B1 123.1(2)
C62 C61 B1 121.1(2)
C63 C62 C61 122.0(2)
C63 C62 H62 119.0
C61 C62 H62 119.0
C64 C63 C62 121.4(2)
C64 C63 C67 119.0(2)
C62 C63 C67 119.5(2)
C63 C64 C65 117.6(2)
C63 C64 H64 121.2
C65 C64 H64 121.2
C64 C65 C66 121.2(2)
C64 C65 C68 119.6(2)
C66 C65 C68 119.3(2)
C65 C66 C61 122.2(2)
C65 C66 H66 118.9
C61 C66 H66 118.9
F63 C67 F61 106.5(3)
F63 C67 F62 106.5(3)
F61 C67 F62 105.7(3)
F63 C67 C63 113.2(3)
F61 C67 C63 112.7(2)
F62 C67 C63 111.6(2)
F66 C68 F64 108.0(3)
F66 C68 F65 106.5(3)
F64 C68 F65 102.3(2)
F66 C68 C65 113.7(2)
F64 C68 C65 112.8(3)
F65 C68 C65 112.8(2)
C72 C71 C76 115.0(2)
C72 C71 B1 120.7(2)
C76 C71 B1 124.2(2)
C73 C72 C71 123.1(2)
C73 C72 H72 118.5
C71 C72 H72 118.5
C74 C73 C72 120.7(2)
C74 C73 C77 120.7(2)
C72 C73 C77 118.6(2)
C73 C74 C75 117.8(2)
C73 C74 H74 121.1
C75 C74 H74 121.1
C74 C75 C76 121.2(2)
C74 C75 C78 118.5(2)
C76 C75 C78 120.3(2)
C75 C76 C71 122.3(2)
C75 C76 H76 118.9
C71 C76 H76 118.9
F73 C77 F71 105.9(2)
F73 C77 F72 106.5(2)
F71 C77 F72 105.6(2)
F73 C77 C73 113.3(2)
F71 C77 C73 112.7(2)
F72 C77 C73 112.2(2)
F75 C78 F76 106.7(3)
F75 C78 F74 105.3(3)
F76 C78 F74 104.1(3)
F75 C78 C75 113.3(2)
F76 C78 C75 114.1(2)
F74 C78 C75 112.7(2)
F2 B2 F3 110.7(3)
F2 B2 F4 109.9(3)
F3 B2 F4 110.2(3)
F2 B2 F1 108.8(3)
F3 B2 F1 108.0(3)
F4 B2 F1 109.1(3)
Cl2 C81 Cl1 110.0(4)
Cl2 C81 H81A 109.7
Cl1 C81 H81A 109.7
Cl2 C81 H81B 109.7
Cl1 C81 H81B 109.7
H81A C81 H81B 108.2
Cl2B C81B Cl1B 111(4)
Cl2B C81B H81C 109.5
Cl1B C81B H81C 109.5
Cl2B C81B H81D 109.5
Cl1B C81B H81D 109.5
H81C C81B H81D 108.1

loop_
_geom_bond_atom_site_label_1
_geom_bond_atom_site_label_2
_geom_bond_distance
Rh1 C35 2.198(3)
Rh1 C31 2.212(3)
Rh1 C34 2.227(3)
Rh1 C32 2.228(3)
Rh1 P2 2.3235(6)
Rh1 P1 2.3304(6)
P1 C1 1.834(2)
P1 C11 1.880(3)
P1 C15 1.905(3)
P2 N2 1.785(2)
P2 C25 1.884(3)
P2 C21 1.895(3)
C1 N5 1.334(3)
C1 N2 1.357(3)
N2 C3 1.387(3)
C3 C4 1.347(4)
C3 H3 0.9500
C4 N5 1.366(3)
C4 H4 0.9500
N5 H5 0.8800
C11 C12 1.533(4)
C11 C13 1.535(4)
C11 C14 1.542(4)
C12 H12A 0.9800
C12 H12B 0.9800
C12 H12C 0.9800
C13 H13A 0.9800
C13 H13B 0.9800
C13 H13C 0.9800
C14 H14A 0.9800
C14 H14B 0.9800
C14 H14C 0.9800
C15 C16 1.527(4)
C15 C17 1.531(4)
C15 C18 1.536(4)
C16 H16A 0.9800
C16 H16B 0.9800
C16 H16C 0.9800
C17 H17A 0.9800
C17 H17B 0.9800
C17 H17C 0.9800
C18 H18A 0.9800
C18 H18B 0.9800
C18 H18C 0.9800
C21 C24 1.533(4)
C21 C22 1.535(4)
C21 C23 1.535(4)
C22 H22A 0.9800
C22 H22B 0.9800
C22 H22C 0.9800
C23 H23A 0.9800
C23 H23B 0.9800
C23 H23C 0.9800
C24 H24A 0.9800
C24 H24B 0.9800
C24 H24C 0.9800
C25 C26 1.533(4)
C25 C27 1.537(4)
C25 C28 1.539(4)
C26 H26A 0.9800
C26 H26B 0.9800
C26 H26C 0.9800
C27 H27A 0.9800
C27 H27B 0.9800
C27 H27C 0.9800
C28 H28A 0.9800
C28 H28B 0.9800
C28 H28C 0.9800
C31 C32 1.366(4)
C31 C36 1.536(4)
C31 H31 1.0000
C32 C33 1.529(4)
C32 H32 1.0000
C33 C34 1.535(4)
C33 C37 1.542(5)
C33 H33 1.0000
C34 C35 1.374(4)
C34 H34 1.0000
C35 C36 1.523(4)
C35 H35 1.0000
C36 C37 1.550(5)
C36 H36 1.0000
C37 H37A 0.9900
C37 H37B 0.9900
B1 C61 1.641(3)
B1 C41 1.641(3)
B1 C51 1.643(3)
B1 C71 1.644(3)
C41 C46 1.398(3)
C41 C42 1.402(3)
C42 C43 1.389(4)
C42 H42 0.9500
C43 C44 1.384(4)
C43 C47 1.491(4)
C44 C45 1.373(4)
C44 H44 0.9500
C45 C46 1.393(4)
C45 C48 1.494(4)
C46 H46 0.9500
C47 F42B 1.198(7)
C47 F42 1.281(5)
C47 F43 1.345(5)
C47 F43B 1.352(9)
C47 F41B 1.360(8)
C47 F41 1.366(6)
C48 F45 1.230(6)
C48 F45B 1.286(8)
C48 F44B 1.309(6)
C48 F44 1.341(7)
C48 F46 1.401(5)
C48 F46B 1.437(7)
C51 C52 1.401(3)
C51 C56 1.406(3)
C52 C53 1.386(3)
C52 H52 0.9500
C53 C54 1.384(4)
C53 C57 1.496(4)
C54 C55 1.385(4)
C54 H54 0.9500
C55 C56 1.388(3)
C55 C58 1.499(4)
C56 H56 0.9500
C57 F51 1.310(4)
C57 F52 1.314(4)
C57 F53 1.323(4)
C58 F56 1.328(4)
C58 F55 1.331(3)
C58 F54 1.336(4)
C61 C66 1.402(3)
C61 C62 1.405(3)
C62 C63 1.389(3)
C62 H62 0.9500
C63 C64 1.383(4)
C63 C67 1.500(4)
C64 C65 1.386(4)
C64 H64 0.9500
C65 C66 1.390(3)
C65 C68 1.495(4)
C66 H66 0.9500
C67 F63 1.330(3)
C67 F61 1.330(4)
C67 F62 1.334(4)
C68 F66 1.291(3)
C68 F64 1.335(3)
C68 F65 1.341(4)
C71 C72 1.397(3)
C71 C76 1.401(3)
C72 C73 1.386(3)
C72 H72 0.9500
C73 C74 1.381(3)
C73 C77 1.497(3)
C74 C75 1.384(3)
C74 H74 0.9500
C75 C76 1.388(3)
C75 C78 1.498(3)
C76 H76 0.9500
C77 F73 1.334(3)
C77 F71 1.334(3)
C77 F72 1.341(3)
C78 F75 1.306(3)
C78 F76 1.317(3)
C78 F74 1.342(3)
B2 F2 1.352(4)
B2 F3 1.356(4)
B2 F4 1.362(4)
B2 F1 1.421(4)
C81 Cl2 1.756(6)
C81 Cl1 1.798(7)
C81 H81A 0.9900
C81 H81B 0.9900
C81B Cl2B 1.40(6)
C81B Cl1B 1.84(5)
C81B H81C 0.9900
C81B H81D 0.9900

loop_
_geom_torsion_atom_site_label_1
_geom_torsion_atom_site_label_2
_geom_torsion_atom_site_label_3
_geom_torsion_atom_site_label_4
_geom_torsion
C11 P1 C1 N5 -52.5(3)
C15 P1 C1 N5 64.8(3)
Rh1 P1 C1 N5 -177.9(2)
C11 P1 C1 N2 131.3(2)
C15 P1 C1 N2 -111.3(2)
Rh1 P1 C1 N2 5.9(2)
N5 C1 N2 C3 1.1(3)
P1 C1 N2 C3 178.12(18)
N5 C1 N2 P2 175.02(16)
P1 C1 N2 P2 -8.0(3)
C25 P2 N2 C1 130.7(2)
C21 P2 N2 C1 -113.9(2)
Rh1 P2 N2 C1 5.4(2)
C25 P2 N2 C3 -57.0(2)
C21 P2 N2 C3 58.5(2)
Rh1 P2 N2 C3 177.8(2)
C1 N2 C3 C4 -1.4(3)
P2 N2 C3 C4 -174.6(2)
N2 C3 C4 N5 1.1(3)
N2 C1 N5 C4 -0.5(3)
P1 C1 N5 C4 -177.0(2)
C3 C4 N5 C1 -0.4(3)
C1 P1 C11 C12 -70.8(2)
C15 P1 C11 C12 179.22(19)
Rh1 P1 C11 C12 44.0(2)
C1 P1 C11 C13 49.2(3)
C15 P1 C11 C13 -60.8(3)
Rh1 P1 C11 C13 164.0(2)
C1 P1 C11 C14 171.6(2)
C15 P1 C11 C14 61.6(2)
Rh1 P1 C11 C14 -73.6(2)
N2 P2 C21 C24 -75.9(2)
C25 P2 C21 C24 33.9(2)
Rh1 P2 C21 C24 172.00(18)
N2 P2 C21 C22 46.0(2)
C25 P2 C21 C22 155.9(2)
Rh1 P2 C21 C22 -66.0(2)
N2 P2 C21 C23 161.4(2)
C25 P2 C21 C23 -88.8(2)
Rh1 P2 C21 C23 49.3(2)
N2 P2 C25 C26 42.2(2)
C21 P2 C25 C26 -65.5(3)
Rh1 P2 C25 C26 158.3(2)
N2 P2 C25 C27 -79.0(2)
C21 P2 C25 C27 173.31(18)
Rh1 P2 C25 C27 37.1(2)
N2 P2 C25 C28 165.52(18)
C21 P2 C25 C28 57.8(2)
Rh1 P2 C25 C28 -78.45(19)
C36 C31 C32 C33 -0.8(3)
Rh1 C31 C32 C33 -91.45(19)
C36 C31 C32 Rh1 90.61(19)
C31 C32 C33 C34 68.7(3)
Rh1 C32 C33 C34 -3.9(2)
C31 C32 C33 C37 -34.0(3)
Rh1 C32 C33 C37 -106.6(2)
C32 C33 C34 C35 -67.9(3)
C37 C33 C34 C35 34.7(3)
C32 C33 C34 Rh1 3.9(2)
C37 C33 C34 Rh1 106.6(2)
C33 C34 C35 C36 -0.3(3)
Rh1 C34 C35 C36 -91.6(2)
C33 C34 C35 Rh1 91.33(19)
C34 C35 C36 C31 68.4(3)
Rh1 C35 C36 C31 -5.8(2)
C34 C35 C36 C37 -34.0(3)
Rh1 C35 C36 C37 -108.2(2)
C32 C31 C36 C35 -67.8(3)
Rh1 C31 C36 C35 5.7(2)
C32 C31 C36 C37 35.2(3)
Rh1 C31 C36 C37 108.7(2)
C32 C33 C37 C36 52.2(3)
C34 C33 C37 C36 -52.0(3)
C35 C36 C37 C33 52.0(3)
C31 C36 C37 C33 -52.6(3)
C61 B1 C41 C46 -143.7(2)
C51 B1 C41 C46 -22.4(3)
C71 B1 C41 C46 96.2(3)
C61 B1 C41 C42 42.3(3)
C51 B1 C41 C42 163.7(2)
C71 B1 C41 C42 -77.7(3)
C46 C41 C42 C43 -2.3(4)
B1 C41 C42 C43 172.1(2)
C41 C42 C43 C44 0.2(4)
C41 C42 C43 C47 -176.4(3)
C42 C43 C44 C45 1.8(4)
C47 C43 C44 C45 178.4(3)
C43 C44 C45 C46 -1.5(4)
C43 C44 C45 C48 179.1(3)
C44 C45 C46 C41 -0.7(4)
C48 C45 C46 C41 178.6(2)
C42 C41 C46 C45 2.6(4)
B1 C41 C46 C45 -171.7(2)
C44 C43 C47 F42B -153.8(10)
C42 C43 C47 F42B 22.8(11)
C44 C43 C47 F42 35.7(6)
C42 C43 C47 F42 -147.7(5)
C44 C43 C47 F43 -91.6(5)
C42 C43 C47 F43 85.0(5)
C44 C43 C47 F43B 85.7(9)
C42 C43 C47 F43B -97.7(9)
C44 C43 C47 F41B -27.4(9)
C42 C43 C47 F41B 149.2(8)
C44 C43 C47 F41 158.4(4)
C42 C43 C47 F41 -24.9(6)
C44 C45 C48 F45 125.5(8)
C46 C45 C48 F45 -53.9(9)
C44 C45 C48 F45B -87.2(7)
C46 C45 C48 F45B 93.4(7)
C44 C45 C48 F44B 47.7(9)
C46 C45 C48 F44B -131.6(8)
C44 C45 C48 F44 -106.8(5)
C46 C45 C48 F44 73.9(5)
C44 C45 C48 F46 0.0(6)
C46 C45 C48 F46 -179.3(5)
C44 C45 C48 F46B 160.3(5)
C46 C45 C48 F46B -19.1(6)
C61 B1 C51 C52 -169.0(2)
C41 B1 C51 C52 68.6(3)
C71 B1 C51 C52 -50.9(3)
C61 B1 C51 C56 9.7(3)
C41 B1 C51 C56 -112.7(3)
C71 B1 C51 C56 127.8(2)
C56 C51 C52 C53 1.9(4)
B1 C51 C52 C53 -179.3(2)
C51 C52 C53 C54 -2.1(4)
C51 C52 C53 C57 176.2(3)
C52 C53 C54 C55 0.4(4)
C57 C53 C54 C55 -177.9(3)
C53 C54 C55 C56 1.3(4)
C53 C54 C55 C58 -177.3(3)
C54 C55 C56 C51 -1.5(4)
C58 C55 C56 C51 177.0(2)
C52 C51 C56 C55 -0.1(4)
B1 C51 C56 C55 -178.9(2)
C54 C53 C57 F51 -12.6(5)
C52 C53 C57 F51 169.1(3)
C54 C53 C57 F52 110.4(3)
C52 C53 C57 F52 -67.9(4)
C54 C53 C57 F53 -132.3(3)
C52 C53 C57 F53 49.3(4)
C54 C55 C58 F56 -175.8(3)
C56 C55 C58 F56 5.6(4)
C54 C55 C58 F55 -53.7(4)
C56 C55 C58 F55 127.8(3)
C54 C55 C58 F54 65.2(3)
C56 C55 C58 F54 -113.3(3)
C41 B1 C61 C66 -145.6(2)
C51 B1 C61 C66 91.8(3)
C71 B1 C61 C66 -25.5(3)
C41 B1 C61 C62 40.3(3)
C51 B1 C61 C62 -82.3(3)
C71 B1 C61 C62 160.4(2)
C66 C61 C62 C63 -1.1(3)
B1 C61 C62 C63 173.4(2)
C61 C62 C63 C64 0.5(4)
C61 C62 C63 C67 -176.5(2)
C62 C63 C64 C65 0.0(4)
C67 C63 C64 C65 177.0(2)
C63 C64 C65 C66 0.2(4)
C63 C64 C65 C68 178.7(2)
C64 C65 C66 C61 -0.9(4)
C68 C65 C66 C61 -179.4(2)
C62 C61 C66 C65 1.3(3)
B1 C61 C66 C65 -173.1(2)
C64 C63 C67 F63 28.4(4)
C62 C63 C67 F63 -154.6(3)
C64 C63 C67 F61 149.4(3)
C62 C63 C67 F61 -33.5(4)
C64 C63 C67 F62 -91.7(3)
C62 C63 C67 F62 85.3(3)
C64 C65 C68 F66 -91.3(4)
C66 C65 C68 F66 87.2(4)
C64 C65 C68 F64 32.1(4)
C66 C65 C68 F64 -149.4(3)
C64 C65 C68 F65 147.3(3)
C66 C65 C68 F65 -34.2(4)
C61 B1 C71 C72 81.5(3)
C41 B1 C71 C72 -157.4(2)
C51 B1 C71 C72 -36.6(3)
C61 B1 C71 C76 -94.3(3)
C41 B1 C71 C76 26.9(3)
C51 B1 C71 C76 147.6(2)
C76 C71 C72 C73 1.1(4)
B1 C71 C72 C73 -175.0(2)
C71 C72 C73 C74 -0.9(4)
C71 C72 C73 C77 -179.6(2)
C72 C73 C74 C75 0.0(4)
C77 C73 C74 C75 178.7(2)
C73 C74 C75 C76 0.5(4)
C73 C74 C75 C78 -178.7(2)
C74 C75 C76 C71 -0.2(4)
C78 C75 C76 C71 179.0(2)
C72 C71 C76 C75 -0.6(3)
B1 C71 C76 C75 175.4(2)
C74 C73 C77 F73 17.3(4)
C72 C73 C77 F73 -163.9(2)
C74 C73 C77 F71 137.6(3)
C72 C73 C77 F71 -43.7(3)
C74 C73 C77 F72 -103.3(3)
C72 C73 C77 F72 75.5(3)
C74 C75 C78 F75 75.0(3)
C76 C75 C78 F75 -104.2(3)
C74 C75 C78 F76 -162.7(3)
C76 C75 C78 F76 18.1(4)
C74 C75 C78 F74 -44.3(4)
C76 C75 C78 F74 136.4(3)
